data_7244625
loop_
_publ_author_name
'Chen, Ziren'
'Xue, Fei'
'Liu, Tianxiang'
'Wang, Bin'
'Zhang, Yonghong'
'Jin, Weiwei'
'Xia, Yu'
'Liu, Chenjiang'

_publ_section_title
;
 Synthesis of \b-hydroxysulfides via visible-light-driven and EDA
 complex-promoted hydroxysulfenylation of styrenes with heterocyclic
 thiols in EtOH under photocatalyst-free conditions
;
_journal_issue 8
_journal_name_full 'Green Chemistry'
_journal_page_first 3250
_journal_page_last 3256
_journal_paper_doi 10.1039/D2GC00121G
_journal_volume 24
_journal_year 2022
_chemical_formula_sum 'C21 H18 N2 O S'
_chemical_formula_weight 346.43
_space_group_crystal_system triclinic
_space_group_IT_number 2
_space_group_name_Hall '-P 1'
_space_group_name_H-M_alt 'P -1'
_atom_sites_solution_hydrogens mixed
_audit_creation_method SHELXL-2014/7
_audit_update_record
;
2021-04-26 deposited with the CCDC.	2022-03-15 downloaded from the CCDC.
;
_cell_angle_alpha 76.259(2)
_cell_angle_beta 72.322(2)
_cell_angle_gamma 79.906(2)
_cell_formula_units_Z 4
_cell_length_a 11.9441(16)
_cell_length_b 12.2012(17)
_cell_length_c 13.4500(19)
_cell_measurement_reflns_used 4621
_cell_measurement_temperature 296(2)
_cell_measurement_theta_max 27.45
_cell_measurement_theta_min 2.34
_cell_volume 1802.8(4)
_computing_cell_refinement 'Bruker SMART'
_computing_data_collection 'Bruker SMART'
_computing_data_reduction 'Bruker SAINT'
_computing_molecular_graphics 'Bruker SHELXTL'
_computing_publication_material 'Bruker SHELXTL'
_computing_structure_refinement 'SHELXL-2014/7 (Sheldrick, 2014)'
_computing_structure_solution 'Bruker SHELXTL'
_diffrn_ambient_temperature 296(2)
_diffrn_measured_fraction_theta_full 0.991
_diffrn_measured_fraction_theta_max 0.942
_diffrn_measurement_device_type 'CCD area detector'
_diffrn_measurement_method 'phi and omega scans'
_diffrn_radiation_type MoK\a
_diffrn_radiation_wavelength 0.71073
_diffrn_reflns_av_R_equivalents 0.0155
_diffrn_reflns_av_unetI/netI 0.0335
_diffrn_reflns_Laue_measured_fraction_full 0.991
_diffrn_reflns_Laue_measured_fraction_max 0.942
_diffrn_reflns_limit_h_max 15
_diffrn_reflns_limit_h_min -14
_diffrn_reflns_limit_k_max 15
_diffrn_reflns_limit_k_min -13
_diffrn_reflns_limit_l_max 17
_diffrn_reflns_limit_l_min -17
_diffrn_reflns_number 11040
_diffrn_reflns_point_group_measured_fraction_full 0.991
_diffrn_reflns_point_group_measured_fraction_max 0.942
_diffrn_reflns_theta_full 25.242
_diffrn_reflns_theta_max 27.658
_diffrn_reflns_theta_min 3.010
_exptl_absorpt_coefficient_mu 0.190
_exptl_absorpt_correction_type none
_exptl_crystal_colour COLORLESS
_exptl_crystal_density_diffrn 1.276
_exptl_crystal_description BLOCK
_exptl_crystal_F_000 728
_exptl_crystal_size_max 0.280
_exptl_crystal_size_mid 0.260
_exptl_crystal_size_min 0.240
_refine_diff_density_max 0.224
_refine_diff_density_min -0.282
_refine_diff_density_rms 0.043
_refine_ls_extinction_method none
_refine_ls_goodness_of_fit_ref 1.024
_refine_ls_hydrogen_treatment mixed
_refine_ls_matrix_type full
_refine_ls_number_parameters 467
_refine_ls_number_reflns 7932
_refine_ls_number_restraints 0
_refine_ls_restrained_S_all 1.024
_refine_ls_R_factor_all 0.0628
_refine_ls_R_factor_gt 0.0417
_refine_ls_shift/su_max 0.000
_refine_ls_shift/su_mean 0.000
_refine_ls_structure_factor_coef Fsqd
_refine_ls_weighting_details 'w=1/[\s^2^(Fo^2^)+(0.0527P)^2^+0.4543P] where P=(Fo^2^+2Fc^2^)/3'
_refine_ls_weighting_scheme calc
_refine_ls_wR_factor_gt 0.1007
_refine_ls_wR_factor_ref 0.1137
_reflns_Friedel_coverage 0.000
_reflns_number_gt 5944
_reflns_number_total 7932
_reflns_threshold_expression 'I > 2\s(I)'
_cod_data_source_file d2gc00121g2.cif
_cod_data_source_block 1
_cod_depositor_comments
;
Adding full bibliography for 7244625--7244626.cif.

2024-11-08
Z value and formula fixed to values more according to usual
chemical conventions.                 miguel
;
_cod_original_formula_sum 'C42 H36 N4 O2 S2'
_cod_original_formula_weight 692.87
_cod_original_formula_units_Z 2
_cod_database_code 7244625
_shelx_shelxl_version_number 2014/7
_shelx_space_group_comment
; 
The symmetry employed for this shelxl refinement is uniquely defined 
by the following loop, which should always be used as a source of 
symmetry information in preference to the above space-group names. 
They are only intended as comments. 
;
_shelx_estimated_absorpt_t_min 0.949
_shelx_estimated_absorpt_t_max 0.956

loop_
_space_group_symop_operation_xyz
'x, y, z'
'-x, -y, -z'

loop_
_atom_site_label
_atom_site_type_symbol
_atom_site_fract_x
_atom_site_fract_y
_atom_site_fract_z
_atom_site_U_iso_or_equiv
_atom_site_adp_type
_atom_site_occupancy
_atom_site_site_symmetry_order
_atom_site_calc_flag
_atom_site_refinement_flags_posn
_atom_site_refinement_flags_adp
_atom_site_refinement_flags_occupancy
_atom_site_disorder_assembly
_atom_site_disorder_group
C1 C 0.29107(17) 0.89183(16) 0.34839(16) 0.0481(4) Uani 1 1 d . . . . .
H1B H 0.2822 0.8520 0.4180 0.058 Uiso 1 1 calc R U . . .
C2 C 0.34375(18) 0.99158(18) 0.3156(2) 0.0597(6) Uani 1 1 d . . . . .
H2A H 0.3697 1.0183 0.3631 0.072 Uiso 1 1 calc R U . . .
C3 C 0.35758(19) 1.05061(18) 0.2140(2) 0.0662(7) Uani 1 1 d . . . . .
H3 H 0.3916 1.1184 0.1924 0.079 Uiso 1 1 calc R U . . .
C4 C 0.3213(2) 1.00996(19) 0.14387(19) 0.0659(7) Uani 1 1 d . . . . .
H4 H 0.3324 1.0497 0.0741 0.079 Uiso 1 1 calc R U . . .
C5 C 0.26797(17) 0.90944(17) 0.17558(16) 0.0511(5) Uani 1 1 d . . . . .
H5 H 0.2438 0.8825 0.1271 0.061 Uiso 1 1 calc R U . . .
C6 C 0.25121(14) 0.85014(14) 0.27931(14) 0.0370(4) Uani 1 1 d . . . . .
C7 C 0.19024(14) 0.74194(14) 0.31823(12) 0.0334(3) Uani 1 1 d . . . . .
C8 C 0.07085(14) 0.75901(15) 0.40212(13) 0.0367(4) Uani 1 1 d . . . . .
C9 C 0.01238(15) 0.66734(16) 0.46256(15) 0.0447(4) Uani 1 1 d . . . . .
H9 H 0.0473 0.5946 0.4538 0.054 Uiso 1 1 calc R U . . .
C10 C -0.09626(17) 0.6799(2) 0.53563(18) 0.0582(5) Uani 1 1 d . . . . .
H10 H -0.1330 0.6162 0.5758 0.070 Uiso 1 1 calc R U . . .
C11 C -0.1497(2) 0.7852(2) 0.5490(2) 0.0777(8) Uani 1 1 d . . . . .
H11 H -0.2226 0.7943 0.5986 0.093 Uiso 1 1 calc R U . . .
C12 C -0.0946(2) 0.8779(2) 0.4882(3) 0.1037(12) Uani 1 1 d . . . . .
H12 H -0.1314 0.9503 0.4957 0.124 Uiso 1 1 calc R U . . .
C13 C 0.0154(2) 0.86512(19) 0.4157(2) 0.0749(8) Uani 1 1 d . . . . .
H13 H 0.0519 0.9291 0.3759 0.090 Uiso 1 1 calc R U . . .
C14 C 0.27131(14) 0.64668(14) 0.36755(13) 0.0350(4) Uani 1 1 d . . . . .
H14A H 0.2358 0.5765 0.3849 0.042 Uiso 1 1 calc R U . . .
H14B H 0.2736 0.6634 0.4339 0.042 Uiso 1 1 calc R U . . .
C15 C 0.40545(14) 0.52879(14) 0.21514(13) 0.0345(4) Uani 1 1 d . . . . .
C16 C 0.46147(15) 0.40113(14) 0.11380(13) 0.0354(4) Uani 1 1 d . . . . .
C17 C 0.52002(17) 0.32359(15) 0.05008(14) 0.0447(4) Uani 1 1 d . . . . .
H17 H 0.6003 0.2998 0.0404 0.054 Uiso 1 1 calc R U . . .
C18 C 0.4536(2) 0.28313(16) 0.00149(15) 0.0512(5) Uani 1 1 d . . . . .
H18 H 0.4902 0.2314 -0.0426 0.061 Uiso 1 1 calc R U . . .
C19 C 0.3334(2) 0.31765(17) 0.01682(16) 0.0521(5) Uani 1 1 d . . . . .
H19 H 0.2915 0.2884 -0.0171 0.063 Uiso 1 1 calc R U . . .
C20 C 0.27483(18) 0.39419(17) 0.08115(16) 0.0486(5) Uani 1 1 d . . . . .
H20 H 0.1942 0.4165 0.0916 0.058 Uiso 1 1 calc R U . . .
C21 C 0.34035(15) 0.43692(14) 0.12990(14) 0.0375(4) Uani 1 1 d . . . . .
C22 C 0.65425(18) 0.87231(18) 0.18607(18) 0.0559(5) Uani 1 1 d . . . . .
H22 H 0.5821 0.8469 0.1953 0.067 Uiso 1 1 calc R U . . .
C23 C 0.6709(2) 0.98498(19) 0.1496(2) 0.0669(6) Uani 1 1 d . . . . .
H23 H 0.6087 1.0366 0.1335 0.080 Uiso 1 1 calc R U . . .
C24 C 0.7781(2) 1.02406(18) 0.1360(2) 0.0669(6) Uani 1 1 d . . . . .
H24 H 0.7858 1.1010 0.1106 0.080 Uiso 1 1 calc R U . . .
C25 C 0.8730(2) 0.95191(17) 0.15898(18) 0.0581(5) Uani 1 1 d . . . . .
H25 H 0.9446 0.9781 0.1504 0.070 Uiso 1 1 calc R U . . .
C26 C 0.85638(16) 0.83854(15) 0.19552(14) 0.0408(4) Uani 1 1 d . . . . .
C27 C 0.74936(16) 0.79781(15) 0.20869(14) 0.0404(4) Uani 1 1 d . . . . .
C28 C 0.87002(14) 0.65411(15) 0.24933(13) 0.0360(4) Uani 1 1 d . . . . .
C29 C 0.81523(14) 0.44029(15) 0.35027(13) 0.0361(4) Uani 1 1 d . . . . .
H29A H 0.8387 0.3782 0.4026 0.043 Uiso 1 1 calc R U . . .
H29B H 0.7534 0.4900 0.3887 0.043 Uiso 1 1 calc R U . . .
C30 C 0.76242(14) 0.39104(14) 0.28171(12) 0.0330(3) Uani 1 1 d . . . . .
C31 C 0.66554(15) 0.31739(15) 0.35475(13) 0.0371(4) Uani 1 1 d . . . . .
C32 C 0.6637(2) 0.20668(18) 0.34806(19) 0.0617(6) Uani 1 1 d . . . . .
H32 H 0.7250 0.1726 0.2997 0.074 Uiso 1 1 calc R U . . .
C33 C 0.5715(2) 0.1455(2) 0.4125(2) 0.0828(8) Uani 1 1 d . . . . .
H33 H 0.5713 0.0713 0.4063 0.099 Uiso 1 1 calc R U . . .
C34 C 0.4812(2) 0.1930(2) 0.4849(2) 0.0742(7) Uani 1 1 d . . . . .
H34 H 0.4199 0.1513 0.5282 0.089 Uiso 1 1 calc R U . . .
C35 C 0.48166(18) 0.3022(2) 0.49337(18) 0.0611(6) Uani 1 1 d . . . . .
H35 H 0.4207 0.3351 0.5429 0.073 Uiso 1 1 calc R U . . .
C36 C 0.57269(16) 0.36400(17) 0.42820(15) 0.0475(4) Uani 1 1 d . . . . .
H36 H 0.5714 0.4387 0.4340 0.057 Uiso 1 1 calc R U . . .
C37 C 0.86158(15) 0.32416(15) 0.21080(14) 0.0402(4) Uani 1 1 d . . . . .
C38 C 0.93948(18) 0.24247(18) 0.25317(19) 0.0582(5) Uani 1 1 d . . . . .
H38 H 0.9304 0.2274 0.3261 0.070 Uiso 1 1 calc R U . . .
C39 C 1.0303(2) 0.1831(2) 0.1893(3) 0.0789(8) Uani 1 1 d . . . . .
H39 H 1.0816 0.1287 0.2197 0.095 Uiso 1 1 calc R U . . .
C40 C 1.0458(3) 0.2023(3) 0.0840(3) 0.0953(11) Uani 1 1 d . . . . .
H40 H 1.1072 0.1619 0.0413 0.114 Uiso 1 1 calc R U . . .
C41 C 0.9703(3) 0.2818(3) 0.0411(2) 0.1076(12) Uani 1 1 d . . . . .
H41 H 0.9803 0.2954 -0.0319 0.129 Uiso 1 1 calc R U . . .
C42 C 0.8773(2) 0.3443(2) 0.10380(17) 0.0731(7) Uani 1 1 d . . . . .
H42 H 0.8268 0.3990 0.0725 0.088 Uiso 1 1 calc R U . . .
N1 N 0.30715(12) 0.51823(12) 0.19435(12) 0.0398(3) Uani 1 1 d . . . . .
N2 N 0.49952(13) 0.46064(12) 0.17041(12) 0.0362(3) Uani 1 1 d . . . . .
N3 N 0.76065(12) 0.68005(12) 0.24218(12) 0.0412(3) Uani 1 1 d . . . . .
N4 N 0.93112(14) 0.74459(13) 0.22281(12) 0.0401(3) Uani 1 1 d . . . . .
O1 O 0.16448(10) 0.71129(11) 0.23222(9) 0.0407(3) Uani 1 1 d . . . . .
O2 O 0.70631(11) 0.47989(11) 0.21745(10) 0.0424(3) Uani 1 1 d . . . . .
S1 S 0.42148(4) 0.62315(4) 0.28721(4) 0.03963(12) Uani 1 1 d . . . . .
S2 S 0.94071(4) 0.51874(4) 0.28076(4) 0.04227(12) Uani 1 1 d . . . . .
H1 H 0.2087(19) 0.6415(19) 0.2177(17) 0.062(6) Uiso 1 1 d . . . . .
H2 H 0.718(2) 0.546(2) 0.2217(19) 0.074(8) Uiso 1 1 d . . . . .
H4N H 1.0008(17) 0.7400(16) 0.2252(15) 0.042(5) Uiso 1 1 d . . . . .
H2N H 0.5665(18) 0.4578(16) 0.1795(15) 0.046(6) Uiso 1 1 d . . . . .

loop_
_atom_site_aniso_label
_atom_site_aniso_U_11
_atom_site_aniso_U_22
_atom_site_aniso_U_33
_atom_site_aniso_U_23
_atom_site_aniso_U_13
_atom_site_aniso_U_12
C1 0.0493(11) 0.0439(11) 0.0536(11) -0.0110(9) -0.0147(9) -0.0089(8)
C2 0.0476(11) 0.0462(12) 0.0887(17) -0.0197(12) -0.0169(11) -0.0080(9)
C3 0.0473(12) 0.0389(11) 0.0990(19) -0.0050(12) -0.0050(12) -0.0092(9)
C4 0.0638(14) 0.0466(12) 0.0642(14) 0.0125(11) -0.0032(11) -0.0038(10)
C5 0.0506(11) 0.0470(11) 0.0476(11) -0.0005(9) -0.0109(9) -0.0010(9)
C6 0.0295(8) 0.0341(9) 0.0424(9) -0.0060(7) -0.0059(7) 0.0004(6)
C7 0.0318(8) 0.0364(9) 0.0326(8) -0.0085(7) -0.0098(7) -0.0014(7)
C8 0.0317(8) 0.0398(9) 0.0397(9) -0.0121(7) -0.0088(7) -0.0027(7)
C9 0.0354(9) 0.0449(10) 0.0527(11) -0.0121(9) -0.0086(8) -0.0043(8)
C10 0.0395(10) 0.0649(14) 0.0641(13) -0.0112(11) -0.0016(9) -0.0145(10)
C11 0.0430(12) 0.0825(18) 0.0950(19) -0.0380(15) 0.0172(12) -0.0101(12)
C12 0.0614(16) 0.0610(16) 0.159(3) -0.0486(18) 0.0302(17) 0.0014(13)
C13 0.0505(13) 0.0434(12) 0.109(2) -0.0208(12) 0.0141(13) -0.0044(10)
C14 0.0341(8) 0.0364(9) 0.0329(8) -0.0055(7) -0.0081(7) -0.0037(7)
C15 0.0314(8) 0.0337(9) 0.0387(9) -0.0074(7) -0.0097(7) -0.0037(6)
C16 0.0369(9) 0.0307(8) 0.0373(9) -0.0032(7) -0.0094(7) -0.0059(7)
C17 0.0471(10) 0.0368(9) 0.0453(10) -0.0096(8) -0.0059(8) -0.0022(8)
C18 0.0718(14) 0.0377(10) 0.0433(10) -0.0124(8) -0.0085(10) -0.0105(9)
C19 0.0698(14) 0.0466(11) 0.0495(11) -0.0109(9) -0.0224(10) -0.0186(10)
C20 0.0467(10) 0.0489(11) 0.0574(12) -0.0115(9) -0.0208(9) -0.0106(8)
C21 0.0390(9) 0.0337(9) 0.0422(9) -0.0089(7) -0.0124(7) -0.0062(7)
C22 0.0431(11) 0.0498(12) 0.0790(15) -0.0189(11) -0.0223(10) 0.0026(9)
C23 0.0622(14) 0.0464(12) 0.0934(18) -0.0179(12) -0.0290(13) 0.0099(10)
C24 0.0758(16) 0.0374(11) 0.0903(17) -0.0155(11) -0.0253(13) -0.0044(10)
C25 0.0579(13) 0.0440(11) 0.0790(15) -0.0159(10) -0.0211(11) -0.0138(9)
C26 0.0413(9) 0.0425(10) 0.0440(10) -0.0156(8) -0.0135(8) -0.0057(8)
C27 0.0400(9) 0.0398(10) 0.0450(10) -0.0149(8) -0.0127(8) -0.0030(7)
C28 0.0337(8) 0.0418(9) 0.0350(8) -0.0100(7) -0.0097(7) -0.0064(7)
C29 0.0365(9) 0.0403(9) 0.0322(8) -0.0063(7) -0.0105(7) -0.0051(7)
C30 0.0333(8) 0.0354(9) 0.0311(8) -0.0050(7) -0.0113(7) -0.0038(7)
C31 0.0373(9) 0.0403(9) 0.0349(8) -0.0049(7) -0.0118(7) -0.0072(7)
C32 0.0591(13) 0.0519(12) 0.0705(14) -0.0219(11) 0.0019(11) -0.0187(10)
C33 0.0805(18) 0.0561(15) 0.109(2) -0.0220(14) -0.0019(16) -0.0346(13)
C34 0.0567(14) 0.0764(17) 0.0807(17) -0.0052(14) -0.0003(12) -0.0317(13)
C35 0.0424(11) 0.0702(15) 0.0613(13) -0.0107(11) 0.0011(10) -0.0122(10)
C36 0.0398(10) 0.0449(11) 0.0527(11) -0.0088(9) -0.0055(8) -0.0058(8)
C37 0.0391(9) 0.0429(10) 0.0386(9) -0.0120(8) -0.0039(7) -0.0109(7)
C38 0.0505(12) 0.0555(13) 0.0673(14) -0.0226(11) -0.0119(10) 0.0045(10)
C39 0.0488(13) 0.0654(16) 0.122(2) -0.0457(16) -0.0064(14) 0.0018(11)
C40 0.0725(18) 0.085(2) 0.112(3) -0.0536(19) 0.0314(17) -0.0198(16)
C41 0.135(3) 0.115(3) 0.0503(15) -0.0366(16) 0.0252(17) -0.017(2)
C42 0.0905(18) 0.0788(17) 0.0407(11) -0.0167(11) -0.0027(12) -0.0056(14)
N1 0.0320(7) 0.0419(8) 0.0500(9) -0.0165(7) -0.0125(6) -0.0033(6)
N2 0.0292(7) 0.0361(8) 0.0451(8) -0.0102(6) -0.0126(6) -0.0008(6)
N3 0.0332(7) 0.0408(8) 0.0523(9) -0.0108(7) -0.0141(7) -0.0047(6)
N4 0.0338(8) 0.0441(9) 0.0484(9) -0.0115(7) -0.0158(7) -0.0082(6)
O1 0.0383(6) 0.0468(7) 0.0422(7) -0.0164(6) -0.0176(5) 0.0039(5)
O2 0.0473(7) 0.0371(7) 0.0496(7) -0.0014(6) -0.0277(6) -0.0066(6)
S1 0.0303(2) 0.0448(3) 0.0493(3) -0.0193(2) -0.01224(18) -0.00217(17)
S2 0.0320(2) 0.0414(2) 0.0543(3) -0.0060(2) -0.01552(19) -0.00432(17)

loop_
_atom_type_symbol
_atom_type_description
_atom_type_scat_dispersion_real
_atom_type_scat_dispersion_imag
_atom_type_scat_source
C C 0.0033 0.0016 'International Tables Vol C Tables 4.2.6.8 and 6.1.1.4'
H H 0.0000 0.0000 'International Tables Vol C Tables 4.2.6.8 and 6.1.1.4'
N N 0.0061 0.0033 'International Tables Vol C Tables 4.2.6.8 and 6.1.1.4'
O O 0.0106 0.0060 'International Tables Vol C Tables 4.2.6.8 and 6.1.1.4'
S S 0.1246 0.1234 'International Tables Vol C Tables 4.2.6.8 and 6.1.1.4'

loop_
_geom_angle_atom_site_label_1
_geom_angle_atom_site_label_2
_geom_angle_atom_site_label_3
_geom_angle
_geom_angle_site_symmetry_1
_geom_angle_site_symmetry_3
_geom_angle_publ_flag
C2 C1 C6 121.2(2) . . ?
C2 C1 H1B 119.4 . . ?
C6 C1 H1B 119.4 . . ?
C3 C2 C1 120.1(2) . . ?
C3 C2 H2A 119.9 . . ?
C1 C2 H2A 119.9 . . ?
C2 C3 C4 119.8(2) . . ?
C2 C3 H3 120.1 . . ?
C4 C3 H3 120.1 . . ?
C3 C4 C5 120.9(2) . . ?
C3 C4 H4 119.5 . . ?
C5 C4 H4 119.5 . . ?
C6 C5 C4 119.7(2) . . ?
C6 C5 H5 120.1 . . ?
C4 C5 H5 120.1 . . ?
C5 C6 C1 118.27(18) . . ?
C5 C6 C7 121.52(17) . . ?
C1 C6 C7 120.21(15) . . ?
O1 C7 C6 110.30(13) . . ?
O1 C7 C14 110.67(13) . . ?
C6 C7 C14 108.83(13) . . ?
O1 C7 C8 106.48(13) . . ?
C6 C7 C8 111.27(13) . . ?
C14 C7 C8 109.29(13) . . ?
C13 C8 C9 117.25(17) . . ?
C13 C8 C7 121.99(16) . . ?
C9 C8 C7 120.66(15) . . ?
C8 C9 C10 122.12(18) . . ?
C8 C9 H9 118.9 . . ?
C10 C9 H9 118.9 . . ?
C11 C10 C9 120.0(2) . . ?
C11 C10 H10 120.0 . . ?
C9 C10 H10 120.0 . . ?
C10 C11 C12 119.0(2) . . ?
C10 C11 H11 120.5 . . ?
C12 C11 H11 120.5 . . ?
C11 C12 C13 120.9(2) . . ?
C11 C12 H12 119.5 . . ?
C13 C12 H12 119.5 . . ?
C8 C13 C12 120.7(2) . . ?
C8 C13 H13 119.7 . . ?
C12 C13 H13 119.7 . . ?
C7 C14 S1 116.49(11) . . ?
C7 C14 H14A 108.2 . . ?
S1 C14 H14A 108.2 . . ?
C7 C14 H14B 108.2 . . ?
S1 C14 H14B 108.2 . . ?
H14A C14 H14B 107.3 . . ?
N1 C15 N2 113.36(15) . . ?
N1 C15 S1 126.14(13) . . ?
N2 C15 S1 120.44(13) . . ?
N2 C16 C17 132.36(16) . . ?
N2 C16 C21 105.40(14) . . ?
C17 C16 C21 122.22(17) . . ?
C18 C17 C16 116.75(18) . . ?
C18 C17 H17 121.6 . . ?
C16 C17 H17 121.6 . . ?
C17 C18 C19 121.70(18) . . ?
C17 C18 H18 119.2 . . ?
C19 C18 H18 119.2 . . ?
C20 C19 C18 121.52(19) . . ?
C20 C19 H19 119.2 . . ?
C18 C19 H19 119.2 . . ?
C19 C20 C21 117.70(18) . . ?
C19 C20 H20 121.1 . . ?
C21 C20 H20 121.1 . . ?
C20 C21 N1 130.58(16) . . ?
C20 C21 C16 120.10(16) . . ?
N1 C21 C16 109.27(15) . . ?
C23 C22 C27 117.4(2) . . ?
C23 C22 H22 121.3 . . ?
C27 C22 H22 121.3 . . ?
C22 C23 C24 121.9(2) . . ?
C22 C23 H23 119.0 . . ?
C24 C23 H23 119.0 . . ?
C25 C24 C23 121.7(2) . . ?
C25 C24 H24 119.2 . . ?
C23 C24 H24 119.2 . . ?
C24 C25 C26 116.5(2) . . ?
C24 C25 H25 121.7 . . ?
C26 C25 H25 121.7 . . ?
N4 C26 C25 132.00(18) . . ?
N4 C26 C27 105.50(16) . . ?
C25 C26 C27 122.47(18) . . ?
C22 C27 N3 130.41(17) . . ?
C22 C27 C26 120.09(18) . . ?
N3 C27 C26 109.47(15) . . ?
N3 C28 N4 113.72(16) . . ?
N3 C28 S2 126.64(13) . . ?
N4 C28 S2 119.52(13) . . ?
C30 C29 S2 116.52(11) . . ?
C30 C29 H29A 108.2 . . ?
S2 C29 H29A 108.2 . . ?
C30 C29 H29B 108.2 . . ?
S2 C29 H29B 108.2 . . ?
H29A C29 H29B 107.3 . . ?
O2 C30 C37 109.63(13) . . ?
O2 C30 C29 110.31(13) . . ?
C37 C30 C29 108.79(13) . . ?
O2 C30 C31 106.48(13) . . ?
C37 C30 C31 112.40(14) . . ?
C29 C30 C31 109.21(13) . . ?
C32 C31 C36 117.41(17) . . ?
C32 C31 C30 123.06(16) . . ?
C36 C31 C30 119.48(16) . . ?
C31 C32 C33 120.8(2) . . ?
C31 C32 H32 119.6 . . ?
C33 C32 H32 119.6 . . ?
C34 C33 C32 120.7(2) . . ?
C34 C33 H33 119.6 . . ?
C32 C33 H33 119.6 . . ?
C33 C34 C35 119.4(2) . . ?
C33 C34 H34 120.3 . . ?
C35 C34 H34 120.3 . . ?
C34 C35 C36 120.0(2) . . ?
C34 C35 H35 120.0 . . ?
C36 C35 H35 120.0 . . ?
C31 C36 C35 121.6(2) . . ?
C31 C36 H36 119.2 . . ?
C35 C36 H36 119.2 . . ?
C42 C37 C38 118.02(19) . . ?
C42 C37 C30 121.04(18) . . ?
C38 C37 C30 120.93(16) . . ?
C39 C38 C37 121.2(2) . . ?
C39 C38 H38 119.4 . . ?
C37 C38 H38 119.4 . . ?
C40 C39 C38 121.0(3) . . ?
C40 C39 H39 119.5 . . ?
C38 C39 H39 119.5 . . ?
C39 C40 C41 118.7(2) . . ?
C39 C40 H40 120.7 . . ?
C41 C40 H40 120.7 . . ?
C40 C41 C42 121.8(3) . . ?
C40 C41 H41 119.1 . . ?
C42 C41 H41 119.1 . . ?
C37 C42 C41 119.4(3) . . ?
C37 C42 H42 120.3 . . ?
C41 C42 H42 120.3 . . ?
C15 N1 C21 104.68(14) . . ?
C15 N2 C16 107.28(14) . . ?
C15 N2 H2N 122.5(14) . . ?
C16 N2 H2N 130.3(14) . . ?
C28 N3 C27 104.30(14) . . ?
C28 N4 C26 107.00(15) . . ?
C28 N4 H4N 123.3(13) . . ?
C26 N4 H4N 129.7(13) . . ?
C7 O1 H1 110.6(13) . . ?
C30 O2 H2 112.2(16) . . ?
C15 S1 C14 100.62(8) . . ?
C28 S2 C29 100.79(8) . . ?

loop_
_geom_bond_atom_site_label_1
_geom_bond_atom_site_label_2
_geom_bond_distance
_geom_bond_site_symmetry_2
_geom_bond_publ_flag
C1 C2 1.384(3) . ?
C1 C6 1.388(3) . ?
C1 H1B 0.9300 . ?
C2 C3 1.360(3) . ?
C2 H2A 0.9300 . ?
C3 C4 1.367(4) . ?
C3 H3 0.9300 . ?
C4 C5 1.397(3) . ?
C4 H4 0.9300 . ?
C5 C6 1.383(3) . ?
C5 H5 0.9300 . ?
C6 C7 1.525(2) . ?
C7 O1 1.426(2) . ?
C7 C14 1.536(2) . ?
C7 C8 1.543(2) . ?
C8 C13 1.374(3) . ?
C8 C9 1.377(3) . ?
C9 C10 1.378(3) . ?
C9 H9 0.9300 . ?
C10 C11 1.358(3) . ?
C10 H10 0.9300 . ?
C11 C12 1.368(4) . ?
C11 H11 0.9300 . ?
C12 C13 1.387(3) . ?
C12 H12 0.9300 . ?
C13 H13 0.9300 . ?
C14 S1 1.8047(16) . ?
C14 H14A 0.9700 . ?
C14 H14B 0.9700 . ?
C15 N1 1.320(2) . ?
C15 N2 1.347(2) . ?
C15 S1 1.7384(17) . ?
C16 N2 1.379(2) . ?
C16 C17 1.381(2) . ?
C16 C21 1.401(2) . ?
C17 C18 1.380(3) . ?
C17 H17 0.9300 . ?
C18 C19 1.389(3) . ?
C18 H18 0.9300 . ?
C19 C20 1.377(3) . ?
C19 H19 0.9300 . ?
C20 C21 1.390(3) . ?
C20 H20 0.9300 . ?
C21 N1 1.398(2) . ?
C22 C23 1.374(3) . ?
C22 C27 1.388(3) . ?
C22 H22 0.9300 . ?
C23 C24 1.389(3) . ?
C23 H23 0.9300 . ?
C24 C25 1.374(3) . ?
C24 H24 0.9300 . ?
C25 C26 1.381(3) . ?
C25 H25 0.9300 . ?
C26 N4 1.373(2) . ?
C26 C27 1.398(2) . ?
C27 N3 1.395(2) . ?
C28 N3 1.316(2) . ?
C28 N4 1.348(2) . ?
C28 S2 1.7366(18) . ?
C29 C30 1.536(2) . ?
C29 S2 1.8064(17) . ?
C29 H29A 0.9700 . ?
C29 H29B 0.9700 . ?
C30 O2 1.4224(19) . ?
C30 C37 1.524(2) . ?
C30 C31 1.538(2) . ?
C31 C32 1.379(3) . ?
C31 C36 1.382(2) . ?
C32 C33 1.387(3) . ?
C32 H32 0.9300 . ?
C33 C34 1.363(3) . ?
C33 H33 0.9300 . ?
C34 C35 1.365(3) . ?
C34 H34 0.9300 . ?
C35 C36 1.383(3) . ?
C35 H35 0.9300 . ?
C36 H36 0.9300 . ?
C37 C42 1.361(3) . ?
C37 C38 1.382(3) . ?
C38 C39 1.376(3) . ?
C38 H38 0.9300 . ?
C39 C40 1.338(4) . ?
C39 H39 0.9300 . ?
C40 C41 1.353(5) . ?
C40 H40 0.9300 . ?
C41 C42 1.402(4) . ?
C41 H41 0.9300 . ?
C42 H42 0.9300 . ?
N2 H2N 0.84(2) . ?
N4 H4N 0.83(2) . ?
O1 H1 0.95(2) . ?
O2 H2 0.87(3) . ?

loop_
_geom_hbond_atom_site_label_D
_geom_hbond_atom_site_label_H
_geom_hbond_atom_site_label_A
_geom_hbond_distance_DH
_geom_hbond_distance_HA
_geom_hbond_distance_DA
_geom_hbond_angle_DHA
_geom_hbond_site_symmetry_A
N4 H4N O1 0.83(2) 1.95(2) 2.783(2) 173.8(19) 1_655
O1 H1 N1 0.95(2) 1.77(2) 2.7107(19) 172(2) .
O1 H1 S1 0.95(2) 2.92(2) 3.3121(13) 106.2(15) .
O2 H2 N3 0.87(3) 1.89(3) 2.751(2) 171(2) .
O2 H2 S2 0.87(3) 2.94(2) 3.3004(13) 107.1(18) .
O1 H1 N1 0.95(2) 1.77(2) 2.7107(19) 172(2) .
O2 H2 N3 0.87(3) 1.89(3) 2.751(2) 171(2) .
O1 H1 N1 0.95(2) 1.77(2) 2.7107(19) 172(2) .
O2 H2 N3 0.87(3) 1.89(3) 2.751(2) 171(2) .
N4 H4N O1 0.83(2) 1.95(2) 2.783(2) 173.8(19) 1_655
N2 H2N O2 0.84(2) 1.97(2) 2.789(2) 167.0(19) .
O1 H1 N1 0.95(2) 1.77(2) 2.7107(19) 172(2) .
O2 H2 N3 0.87(3) 1.89(3) 2.751(2) 171(2) .
N4 H4N O1 0.83(2) 1.95(2) 2.783(2) 173.8(19) 1_655
N2 H2N O2 0.84(2) 1.97(2) 2.789(2) 167.0(19) .
O1 H1 N1 0.95(2) 1.77(2) 2.7107(19) 172(2) .
O2 H2 N3 0.87(3) 1.89(3) 2.751(2) 171(2) .
N4 H4N O1 0.83(2) 1.95(2) 2.783(2) 173.8(19) 1_655
N2 H2N O2 0.84(2) 1.97(2) 2.789(2) 167.0(19) .
O1 H1 N1 0.95(2) 1.77(2) 2.7107(19) 172(2) .
O2 H2 N3 0.87(3) 1.89(3) 2.751(2) 171(2) .
N4 H4N O1 0.83(2) 1.95(2) 2.783(2) 173.8(19) 1_655
N2 H2N O2 0.84(2) 1.97(2) 2.789(2) 167.0(19) .

loop_
_geom_torsion_atom_site_label_1
_geom_torsion_atom_site_label_2
_geom_torsion_atom_site_label_3
_geom_torsion_atom_site_label_4
_geom_torsion
_geom_torsion_site_symmetry_1
_geom_torsion_site_symmetry_2
_geom_torsion_site_symmetry_3
_geom_torsion_site_symmetry_4
_geom_torsion_publ_flag
C6 C1 C2 C3 -0.2(3) . . . . ?
C1 C2 C3 C4 -1.3(3) . . . . ?
C2 C3 C4 C5 1.3(3) . . . . ?
C3 C4 C5 C6 0.1(3) . . . . ?
C4 C5 C6 C1 -1.5(3) . . . . ?
C4 C5 C6 C7 178.24(17) . . . . ?
C2 C1 C6 C5 1.5(3) . . . . ?
C2 C1 C6 C7 -178.21(17) . . . . ?
C5 C6 C7 O1 4.3(2) . . . . ?
C1 C6 C7 O1 -176.00(15) . . . . ?
C5 C6 C7 C14 125.85(16) . . . . ?
C1 C6 C7 C14 -54.4(2) . . . . ?
C5 C6 C7 C8 -113.67(17) . . . . ?
C1 C6 C7 C8 66.1(2) . . . . ?
O1 C7 C8 C13 -103.8(2) . . . . ?
C6 C7 C8 C13 16.4(3) . . . . ?
C14 C7 C8 C13 136.6(2) . . . . ?
O1 C7 C8 C9 72.50(19) . . . . ?
C6 C7 C8 C9 -167.28(16) . . . . ?
C14 C7 C8 C9 -47.1(2) . . . . ?
C13 C8 C9 C10 -1.3(3) . . . . ?
C7 C8 C9 C10 -177.77(18) . . . . ?
C8 C9 C10 C11 0.8(3) . . . . ?
C9 C10 C11 C12 0.6(4) . . . . ?
C10 C11 C12 C13 -1.5(5) . . . . ?
C9 C8 C13 C12 0.4(4) . . . . ?
C7 C8 C13 C12 176.9(3) . . . . ?
C11 C12 C13 C8 0.9(5) . . . . ?
O1 C7 C14 S1 69.51(16) . . . . ?
C6 C7 C14 S1 -51.84(17) . . . . ?
C8 C7 C14 S1 -173.54(11) . . . . ?
N2 C16 C17 C18 -177.58(17) . . . . ?
C21 C16 C17 C18 0.6(3) . . . . ?
C16 C17 C18 C19 -0.7(3) . . . . ?
C17 C18 C19 C20 0.1(3) . . . . ?
C18 C19 C20 C21 0.6(3) . . . . ?
C19 C20 C21 N1 176.68(18) . . . . ?
C19 C20 C21 C16 -0.7(3) . . . . ?
N2 C16 C21 C20 178.68(16) . . . . ?
C17 C16 C21 C20 0.1(3) . . . . ?
N2 C16 C21 N1 0.82(19) . . . . ?
C17 C16 C21 N1 -177.78(15) . . . . ?
C27 C22 C23 C24 -0.3(4) . . . . ?
C22 C23 C24 C25 -0.4(4) . . . . ?
C23 C24 C25 C26 0.5(4) . . . . ?
C24 C25 C26 N4 178.0(2) . . . . ?
C24 C25 C26 C27 0.1(3) . . . . ?
C23 C22 C27 N3 -177.1(2) . . . . ?
C23 C22 C27 C26 0.9(3) . . . . ?
N4 C26 C27 C22 -179.20(17) . . . . ?
C25 C26 C27 C22 -0.8(3) . . . . ?
N4 C26 C27 N3 -0.8(2) . . . . ?
C25 C26 C27 N3 177.54(18) . . . . ?
S2 C29 C30 O2 -69.03(16) . . . . ?
S2 C29 C30 C37 51.25(17) . . . . ?
S2 C29 C30 C31 174.26(11) . . . . ?
O2 C30 C31 C32 113.8(2) . . . . ?
C37 C30 C31 C32 -6.3(2) . . . . ?
C29 C30 C31 C32 -127.1(2) . . . . ?
O2 C30 C31 C36 -63.6(2) . . . . ?
C37 C30 C31 C36 176.38(16) . . . . ?
C29 C30 C31 C36 55.5(2) . . . . ?
C36 C31 C32 C33 0.3(3) . . . . ?
C30 C31 C32 C33 -177.1(2) . . . . ?
C31 C32 C33 C34 -0.8(4) . . . . ?
C32 C33 C34 C35 0.4(4) . . . . ?
C33 C34 C35 C36 0.5(4) . . . . ?
C32 C31 C36 C35 0.5(3) . . . . ?
C30 C31 C36 C35 178.02(18) . . . . ?
C34 C35 C36 C31 -1.0(3) . . . . ?
O2 C30 C37 C42 -7.2(2) . . . . ?
C29 C30 C37 C42 -127.9(2) . . . . ?
C31 C30 C37 C42 111.0(2) . . . . ?
O2 C30 C37 C38 171.68(17) . . . . ?
C29 C30 C37 C38 51.0(2) . . . . ?
C31 C30 C37 C38 -70.1(2) . . . . ?
C42 C37 C38 C39 -0.1(3) . . . . ?
C30 C37 C38 C39 -178.99(19) . . . . ?
C37 C38 C39 C40 -0.2(4) . . . . ?
C38 C39 C40 C41 0.1(5) . . . . ?
C39 C40 C41 C42 0.3(5) . . . . ?
C38 C37 C42 C41 0.4(4) . . . . ?
C30 C37 C42 C41 179.3(2) . . . . ?
C40 C41 C42 C37 -0.6(5) . . . . ?
N2 C15 N1 C21 -0.5(2) . . . . ?
S1 C15 N1 C21 176.79(13) . . . . ?
C20 C21 N1 C15 -177.79(19) . . . . ?
C16 C21 N1 C15 -0.23(19) . . . . ?
N1 C15 N2 C16 1.0(2) . . . . ?
S1 C15 N2 C16 -176.42(12) . . . . ?
C17 C16 N2 C15 177.31(18) . . . . ?
C21 C16 N2 C15 -1.09(18) . . . . ?
N4 C28 N3 C27 -0.4(2) . . . . ?
S2 C28 N3 C27 -176.36(13) . . . . ?
C22 C27 N3 C28 178.9(2) . . . . ?
C26 C27 N3 C28 0.75(19) . . . . ?
N3 C28 N4 C26 -0.1(2) . . . . ?
S2 C28 N4 C26 176.16(12) . . . . ?
C25 C26 N4 C28 -177.6(2) . . . . ?
C27 C26 N4 C28 0.60(19) . . . . ?
N1 C15 S1 C14 24.40(17) . . . . ?
N2 C15 S1 C14 -158.50(14) . . . . ?
C7 C14 S1 C15 -87.47(14) . . . . ?
N3 C28 S2 C29 -22.49(17) . . . . ?
N4 C28 S2 C29 161.73(14) . . . . ?
C30 C29 S2 C28 88.16(13) . . . . ?
